data_1501634
loop_
_publ_author_name
'M. Amine Fourati'
'Thierry Maris'
'William G. Skene'
'C. G\'eraldine Bazuin'
'Robert E. Prud'homme'

_publ_section_title
;
 Photophysical, Electrochemical and Crystallographic Investigations of the
 Fluorophore 2,5-Bis(5-tert-butyl-benzoxazol-2-yl)thiophene
;
_journal_name_full 'The Journal of Physical Chemistry B'
_journal_page_first 12362
_journal_page_last 12369
_journal_paper_doi 10.1021/jp207136k
_journal_volume 115
_journal_year 2011
_chemical_compound_source 'Synthesized by the authors. See text'
_chemical_formula_moiety 'C26 H26 N2 O2 S'
_chemical_formula_sum 'C26 H26 N2 O2 S'
_chemical_formula_weight 430.55
_chemical_name_systematic
; 
 ? 
;
_space_group_IT_number 14
_symmetry_cell_setting monoclinic
_symmetry_space_group_name_Hall '-P 2yn'
_symmetry_space_group_name_H-M 'P 1 21/n 1'
_atom_sites_solution_hydrogens geom
_atom_sites_solution_primary direct
_atom_sites_solution_secondary difmap
_audit_creation_method SHELXL-97
_cell_angle_alpha 90
_cell_angle_beta 107.512(2)
_cell_angle_gamma 90
_cell_formula_units_Z 4
_cell_length_a 17.9167(7)
_cell_length_b 6.2563(2)
_cell_length_c 21.1871(8)
_cell_measurement_reflns_used 9918
_cell_measurement_temperature 150
_cell_measurement_theta_max 66.60
_cell_measurement_theta_min 3.86
_cell_volume 2264.84(14)
_computing_cell_refinement 'SAINT V7.60A(Bruker AXS, 2008)'
_computing_data_collection 'APEX2  (Bruker AXS, 2009)'
_computing_data_reduction 'SAINT V7.60A(Bruker AXS, 2008)'
_computing_molecular_graphics 'SHELXTL v6.12 (Bruker AXS, 2001)'
_computing_publication_material 'UdMX (Maris, 2004)'
_computing_structure_refinement 'SHELXL97 (Sheldrick, 2008)'
_computing_structure_solution 'SIR97 (Altomare et al., 1997)'
_diffrn_ambient_temperature 150
_diffrn_detector_area_resol_mean 8.3
_diffrn_measured_fraction_theta_full 0.988
_diffrn_measured_fraction_theta_max 0.988
_diffrn_measurement_device_type 'Bruker Microstar'
_diffrn_measurement_method \w
_diffrn_radiation_monochromator 'Helios optics'
_diffrn_radiation_source 'Rotating Anode'
_diffrn_radiation_type CuK\a
_diffrn_radiation_wavelength 1.54178
_diffrn_reflns_av_R_equivalents 0.052
_diffrn_reflns_av_sigmaI/netI 0.0354
_diffrn_reflns_limit_h_max 21
_diffrn_reflns_limit_h_min -21
_diffrn_reflns_limit_k_max 7
_diffrn_reflns_limit_k_min -6
_diffrn_reflns_limit_l_max 25
_diffrn_reflns_limit_l_min -25
_diffrn_reflns_number 27199
_diffrn_reflns_theta_full 67.13
_diffrn_reflns_theta_max 67.13
_diffrn_reflns_theta_min 3.86
_exptl_absorpt_coefficient_mu 1.462
_exptl_absorpt_correction_T_max 0.9295
_exptl_absorpt_correction_T_min 0.7317
_exptl_absorpt_correction_type multi-scan
_exptl_absorpt_process_details 'Sadabs (Sheldrick, 2008)'
_exptl_crystal_colour 'light green'
_exptl_crystal_density_diffrn 1.263
_exptl_crystal_density_method 'not measured'
_exptl_crystal_description plate
_exptl_crystal_F_000 912
_exptl_crystal_size_max 0.15
_exptl_crystal_size_mid 0.10
_exptl_crystal_size_min 0.05
_refine_diff_density_max 0.403
_refine_diff_density_min -0.270
_refine_diff_density_rms 0.049
_refine_ls_extinction_method none
_refine_ls_goodness_of_fit_ref 1.065
_refine_ls_hydrogen_treatment constr
_refine_ls_matrix_type full
_refine_ls_number_parameters 286
_refine_ls_number_reflns 4009
_refine_ls_number_restraints 0
_refine_ls_restrained_S_all 1.065
_refine_ls_R_factor_all 0.0680
_refine_ls_R_factor_gt 0.0509
_refine_ls_shift/su_max 0.001
_refine_ls_shift/su_mean 0.000
_refine_ls_structure_factor_coef Fsqd
_refine_ls_weighting_details 'calc w=1/[\s^2^(Fo^2^)+(0.0636P)^2^+1.5822P] where P=(Fo^2^+2Fc^2^)/3'
_refine_ls_weighting_scheme calc
_refine_ls_wR_factor_gt 0.1277
_refine_ls_wR_factor_ref 0.1390
_reflns_number_gt 3173
_reflns_number_total 4009
_reflns_threshold_expression I>2\s(I)
_cod_data_source_file deposit.cif
_cod_data_source_block amin02
_cod_original_cell_volume 2264.87(15)
_cod_original_sg_symbol_H-M P21/n
_cod_database_code 1501634

loop_
_symmetry_equiv_pos_as_xyz
'x, y, z'
'-x+1/2, y+1/2, -z+1/2'
'-x, -y, -z'
'x-1/2, -y-1/2, z-1/2'

loop_
_atom_site_label
_atom_site_type_symbol
_atom_site_fract_x
_atom_site_fract_y
_atom_site_fract_z
_atom_site_U_iso_or_equiv
_atom_site_adp_type
_atom_site_occupancy
_atom_site_symmetry_multiplicity
_atom_site_calc_flag
_atom_site_refinement_flags
S1 S 0.86939(4) 0.05844(9) 0.39097(3) 0.03673(19) Uani 1 1 d .
C1 C 0.86115(15) -0.3224(4) 0.34455(12) 0.0386(6) Uani 1 1 d .
H1 H 0.8411 -0.4541 0.3241 0.046 Uiso 1 1 calc R
C2 C 0.81527(15) -0.1557(4) 0.35095(11) 0.0356(6) Uani 1 1 d .
C3 C 0.73113(15) -0.1368(4) 0.32891(11) 0.0367(6) Uani 1 1 d .
C4 C 0.61168(15) -0.0420(4) 0.30619(12) 0.0362(5) Uani 1 1 d .
C5 C 0.61350(14) -0.2409(4) 0.27793(11) 0.0358(5) Uani 1 1 d .
C6 C 0.54669(16) -0.3489(4) 0.24330(12) 0.0421(6) Uani 1 1 d .
H6 H 0.5487 -0.4859 0.2245 0.051 Uiso 1 1 calc R
C7 C 0.47689(15) -0.2467(4) 0.23752(12) 0.0413(6) Uani 1 1 d .
H7 H 0.4297 -0.3150 0.2130 0.050 Uiso 1 1 calc R
C8 C 0.47191(15) -0.0453(4) 0.26626(11) 0.0377(6) Uani 1 1 d .
C9 C 0.54055(15) 0.0570(4) 0.30060(12) 0.0384(6) Uani 1 1 d .
H9 H 0.5391 0.1931 0.3201 0.046 Uiso 1 1 calc R
C10 C 0.39076(15) 0.0475(4) 0.25956(13) 0.0420(6) Uani 1 1 d .
C11 C 0.3461(2) -0.1041(6) 0.2907(2) 0.0840(12) Uani 1 1 d .
H11A H 0.3373 -0.2395 0.2662 0.126 Uiso 1 1 calc R
H11B H 0.2956 -0.0404 0.2890 0.126 Uiso 1 1 calc R
H11C H 0.3764 -0.1307 0.3368 0.126 Uiso 1 1 calc R
C12 C 0.3467(2) 0.0882(8) 0.18778(16) 0.0930(14) Uani 1 1 d .
H12A H 0.3766 0.1871 0.1689 0.140 Uiso 1 1 calc R
H12B H 0.2955 0.1510 0.1845 0.140 Uiso 1 1 calc R
H12C H 0.3392 -0.0471 0.1633 0.140 Uiso 1 1 calc R
C13 C 0.39607(19) 0.2595(5) 0.2971(2) 0.0737(10) Uani 1 1 d .
H13A H 0.4268 0.2387 0.3435 0.111 Uiso 1 1 calc R
H13B H 0.3433 0.3080 0.2948 0.111 Uiso 1 1 calc R
H13C H 0.4215 0.3672 0.2770 0.111 Uiso 1 1 calc R
C14 C 0.94107(15) -0.2789(4) 0.37142(11) 0.0372(6) Uani 1 1 d .
H14 H 0.9812 -0.3777 0.3710 0.045 Uiso 1 1 calc R
C15 C 0.95526(15) -0.0775(4) 0.39845(11) 0.0362(6) Uani 1 1 d .
C16 C 1.02933(14) 0.0284(4) 0.42435(11) 0.0340(5) Uani 1 1 d .
C17 C 1.14761(15) 0.1330(4) 0.45239(11) 0.0352(5) Uani 1 1 d .
C18 C 1.10410(14) 0.2954(4) 0.46804(11) 0.0352(5) Uani 1 1 d .
C19 C 1.13628(16) 0.4858(4) 0.49593(13) 0.0415(6) Uani 1 1 d .
H19 H 1.1054 0.5962 0.5062 0.050 Uiso 1 1 calc R
C20 C 1.21597(16) 0.5068(4) 0.50808(13) 0.0421(6) Uani 1 1 d .
H20 H 1.2403 0.6356 0.5277 0.050 Uiso 1 1 calc R
C21 C 1.26323(15) 0.3462(4) 0.49283(12) 0.0376(6) Uani 1 1 d .
C22 C 1.22801(15) 0.1566(4) 0.46483(12) 0.0384(6) Uani 1 1 d .
H22 H 1.2583 0.0451 0.4544 0.046 Uiso 1 1 calc R
C23 C 1.35030(16) 0.3903(4) 0.50367(13) 0.0428(6) Uani 1 1 d .
C24 C 1.35748(18) 0.5372(5) 0.44776(14) 0.0552(7) Uani 1 1 d .
H24A H 1.3340 0.4671 0.4050 0.083 Uiso 1 1 calc R
H24B H 1.4129 0.5663 0.4534 0.083 Uiso 1 1 calc R
H24C H 1.3301 0.6719 0.4491 0.083 Uiso 1 1 calc R
C25 C 1.39630(18) 0.1844(5) 0.50269(19) 0.0661(9) Uani 1 1 d .
H25A H 1.3912 0.0882 0.5377 0.099 Uiso 1 1 calc R
H25B H 1.4516 0.2192 0.5102 0.099 Uiso 1 1 calc R
H25C H 1.3755 0.1143 0.4596 0.099 Uiso 1 1 calc R
C26 C 1.38762(19) 0.5033(6) 0.56945(15) 0.0641(9) Uani 1 1 d .
H26A H 1.3610 0.6397 0.5700 0.096 Uiso 1 1 calc R
H26B H 1.4431 0.5296 0.5748 0.096 Uiso 1 1 calc R
H26C H 1.3828 0.4131 0.6058 0.096 Uiso 1 1 calc R
O1 O 1.02688(10) 0.2307(2) 0.45009(8) 0.0371(4) Uani 1 1 d .
N2 N 0.68894(12) 0.0208(3) 0.33876(10) 0.0389(5) Uani 1 1 d .
N1 N 1.09758(12) -0.0370(3) 0.42436(10) 0.0387(5) Uani 1 1 d .
O2 O 0.69047(10) -0.3040(3) 0.29218(8) 0.0392(4) Uani 1 1 d .

loop_
_atom_site_aniso_label
_atom_site_aniso_U_11
_atom_site_aniso_U_22
_atom_site_aniso_U_33
_atom_site_aniso_U_23
_atom_site_aniso_U_13
_atom_site_aniso_U_12
S1 0.0402(4) 0.0324(3) 0.0369(3) -0.0026(2) 0.0105(3) 0.0009(3)
C1 0.0484(15) 0.0301(11) 0.0361(13) -0.0007(10) 0.0111(11) -0.0015(11)
C2 0.0431(14) 0.0335(12) 0.0307(12) 0.0018(10) 0.0121(11) 0.0008(11)
C3 0.0424(14) 0.0358(12) 0.0309(12) -0.0012(10) 0.0094(11) -0.0049(11)
C4 0.0399(14) 0.0354(12) 0.0326(12) -0.0014(10) 0.0101(10) -0.0068(11)
C5 0.0401(14) 0.0385(12) 0.0296(12) -0.0033(10) 0.0116(10) -0.0021(11)
C6 0.0524(16) 0.0407(13) 0.0349(13) -0.0109(11) 0.0157(12) -0.0086(12)
C7 0.0426(14) 0.0465(14) 0.0333(13) -0.0054(11) 0.0090(11) -0.0107(12)
C8 0.0421(14) 0.0402(13) 0.0316(12) 0.0014(10) 0.0125(11) -0.0058(11)
C9 0.0424(14) 0.0341(12) 0.0390(13) -0.0029(10) 0.0125(11) -0.0020(11)
C10 0.0407(14) 0.0456(14) 0.0408(14) 0.0003(11) 0.0139(11) -0.0043(12)
C11 0.072(2) 0.064(2) 0.136(4) 0.021(2) 0.061(2) 0.0024(18)
C12 0.076(3) 0.144(4) 0.052(2) 0.003(2) 0.0089(18) 0.049(3)
C13 0.0502(19) 0.0580(19) 0.113(3) -0.0186(19) 0.0247(19) -0.0017(15)
C14 0.0438(14) 0.0311(11) 0.0368(13) 0.0033(10) 0.0123(11) 0.0045(11)
C15 0.0440(14) 0.0330(12) 0.0304(12) 0.0057(10) 0.0094(10) 0.0018(11)
C16 0.0424(14) 0.0289(11) 0.0310(12) 0.0027(9) 0.0116(10) 0.0022(10)
C17 0.0442(14) 0.0278(11) 0.0339(12) 0.0024(9) 0.0122(11) 0.0005(10)
C18 0.0401(14) 0.0320(12) 0.0331(12) 0.0035(10) 0.0106(10) 0.0023(10)
C19 0.0495(16) 0.0327(12) 0.0439(14) -0.0026(10) 0.0164(12) 0.0026(11)
C20 0.0539(16) 0.0314(12) 0.0417(14) -0.0036(10) 0.0155(12) -0.0045(11)
C21 0.0439(14) 0.0354(12) 0.0334(12) 0.0030(10) 0.0115(11) -0.0026(11)
C22 0.0445(15) 0.0317(12) 0.0401(13) 0.0012(10) 0.0144(11) 0.0035(11)
C23 0.0454(15) 0.0397(13) 0.0421(14) 0.0004(11) 0.0112(12) -0.0059(11)
C24 0.0531(18) 0.0652(18) 0.0499(16) 0.0072(14) 0.0192(14) -0.0101(15)
C25 0.0423(17) 0.0514(17) 0.101(3) -0.0002(17) 0.0162(17) -0.0015(14)
C26 0.0567(19) 0.083(2) 0.0478(17) -0.0075(16) 0.0091(15) -0.0152(17)
O1 0.0418(10) 0.0303(8) 0.0390(9) -0.0015(7) 0.0119(7) 0.0014(7)
N2 0.0394(12) 0.0351(10) 0.0405(11) -0.0047(9) 0.0094(9) -0.0012(9)
N1 0.0423(12) 0.0310(10) 0.0419(12) -0.0004(9) 0.0115(10) 0.0008(9)
O2 0.0438(10) 0.0361(9) 0.0373(9) -0.0065(7) 0.0117(8) -0.0028(8)

loop_
_atom_type_symbol
_atom_type_description
_atom_type_scat_dispersion_real
_atom_type_scat_dispersion_imag
_atom_type_scat_source
C C 0.0181 0.0091 'International Tables Vol C Tables 4.2.6.8 and 6.1.1.4'
H H 0.0000 0.0000 'International Tables Vol C Tables 4.2.6.8 and 6.1.1.4'
N N 0.0311 0.0180 'International Tables Vol C Tables 4.2.6.8 and 6.1.1.4'
O O 0.0492 0.0322 'International Tables Vol C Tables 4.2.6.8 and 6.1.1.4'
S S 0.3331 0.5567 'International Tables Vol C Tables 4.2.6.8 and 6.1.1.4'

loop_
_geom_angle_atom_site_label_1
_geom_angle_atom_site_label_2
_geom_angle_atom_site_label_3
_geom_angle
_geom_angle_publ_flag
C2 S1 C15 90.94(12) y
C2 C1 C14 112.7(2) y
C2 C1 H1 123.7 ?
C14 C1 H1 123.7 ?
C1 C2 C3 129.4(2) y
C1 C2 S1 112.24(19) y
C3 C2 S1 118.36(18) y
N2 C3 O2 115.7(2) y
N2 C3 C2 127.8(2) y
O2 C3 C2 116.4(2) y
C5 C4 C9 120.2(2) y
C5 C4 N2 108.4(2) y
C9 C4 N2 131.3(2) y
O2 C5 C6 128.9(2) y
O2 C5 C4 108.3(2) y
C6 C5 C4 122.7(2) y
C7 C6 C5 116.1(2) y
C7 C6 H6 121.9 ?
C5 C6 H6 121.9 ?
C6 C7 C8 123.3(2) y
C6 C7 H7 118.4 ?
C8 C7 H7 118.4 ?
C9 C8 C7 118.5(2) y
C9 C8 C10 122.8(2) y
C7 C8 C10 118.6(2) y
C8 C9 C4 119.1(2) y
C8 C9 H9 120.5 ?
C4 C9 H9 120.5 ?
C12 C10 C11 111.1(3) y
C12 C10 C8 110.6(2) y
C11 C10 C8 109.5(2) y
C12 C10 C13 108.0(3) y
C11 C10 C13 105.9(3) y
C8 C10 C13 111.7(2) y
C10 C11 H11A 109.5 ?
C10 C11 H11B 109.5 ?
H11A C11 H11B 109.5 ?
C10 C11 H11C 109.5 ?
H11A C11 H11C 109.5 ?
H11B C11 H11C 109.5 ?
C10 C12 H12A 109.5 ?
C10 C12 H12B 109.5 ?
H12A C12 H12B 109.5 ?
C10 C12 H12C 109.5 ?
H12A C12 H12C 109.5 ?
H12B C12 H12C 109.5 ?
C10 C13 H13A 109.5 ?
C10 C13 H13B 109.5 ?
H13A C13 H13B 109.5 ?
C10 C13 H13C 109.5 ?
H13A C13 H13C 109.5 ?
H13B C13 H13C 109.5 ?
C15 C14 C1 112.7(2) y
C15 C14 H14 123.6 ?
C1 C14 H14 123.6 ?
C14 C15 C16 128.0(2) y
C14 C15 S1 111.46(19) y
C16 C15 S1 120.29(18) y
N1 C16 O1 115.6(2) y
N1 C16 C15 128.4(2) y
O1 C16 C15 115.9(2) y
C18 C17 C22 120.2(2) y
C18 C17 N1 109.0(2) y
C22 C17 N1 130.8(2) y
C19 C18 C17 123.1(2) y
C19 C18 O1 128.8(2) y
C17 C18 O1 108.0(2) y
C18 C19 C20 116.0(2) y
C18 C19 H19 122 ?
C20 C19 H19 122 ?
C19 C20 C21 123.2(2) y
C19 C20 H20 118.4 ?
C21 C20 H20 118.4 ?
C22 C21 C20 118.6(2) y
C22 C21 C23 121.9(2) y
C20 C21 C23 119.4(2) y
C21 C22 C17 118.8(2) y
C21 C22 H22 120.6 ?
C17 C22 H22 120.6 ?
C26 C23 C21 111.5(2) y
C26 C23 C25 108.2(3) y
C21 C23 C25 112.0(2) y
C26 C23 C24 108.2(2) y
C21 C23 C24 108.1(2) y
C25 C23 C24 108.8(3) y
C23 C24 H24A 109.5 ?
C23 C24 H24B 109.5 ?
H24A C24 H24B 109.5 ?
C23 C24 H24C 109.5 ?
H24A C24 H24C 109.5 ?
H24B C24 H24C 109.5 ?
C23 C25 H25A 109.5 ?
C23 C25 H25B 109.5 ?
H25A C25 H25B 109.5 ?
C23 C25 H25C 109.5 ?
H25A C25 H25C 109.5 ?
H25B C25 H25C 109.5 ?
C23 C26 H26A 109.5 ?
C23 C26 H26B 109.5 ?
H26A C26 H26B 109.5 ?
C23 C26 H26C 109.5 ?
H26A C26 H26C 109.5 ?
H26B C26 H26C 109.5 ?
C18 O1 C16 103.21(18) y
C3 N2 C4 104.2(2) y
C16 N1 C17 104.2(2) y
C3 O2 C5 103.37(18) y

loop_
_geom_bond_atom_site_label_1
_geom_bond_atom_site_label_2
_geom_bond_distance
_geom_bond_publ_flag
S1 C2 1.720(2) y
S1 C15 1.723(3) y
C1 C2 1.360(3) y
C1 C14 1.399(4) y
C1 H1 0.95 ?
C2 C3 1.443(4) y
C3 N2 1.297(3) y
C3 O2 1.375(3) y
C4 C5 1.386(3) y
C4 C9 1.390(4) y
C4 N2 1.404(3) y
C5 O2 1.378(3) y
C5 C6 1.378(3) y
C6 C7 1.377(4) y
C6 H6 0.95 ?
C7 C8 1.414(4) y
C7 H7 0.95 ?
C8 C9 1.383(3) y
C8 C10 1.532(4) y
C9 H9 0.95 ?
C10 C12 1.510(4) y
C10 C11 1.514(4) y
C10 C13 1.535(4) y
C11 H11a 0.98 ?
C11 H11b 0.98 ?
C11 H11c 0.98 ?
C12 H12a 0.98 ?
C12 H12b 0.98 ?
C12 H12c 0.98 ?
C13 H13a 0.98 ?
C13 H13b 0.98 ?
C13 H13c 0.98 ?
C14 C15 1.376(3) y
C14 H14 0.95 ?
C15 C16 1.436(3) y
C16 N1 1.289(3) y
C16 O1 1.385(3) y
C17 C18 1.380(3) y
C17 C22 1.392(3) y
C17 N1 1.402(3) y
C18 C19 1.377(3) y
C18 O1 1.381(3) y
C19 C20 1.379(4) y
C19 H19 0.95 ?
C20 C21 1.413(4) y
C20 H20 0.95 ?
C21 C22 1.390(3) y
C21 C23 1.532(4) y
C22 H22 0.95 ?
C23 C26 1.526(4) y
C23 C25 1.533(4) y
C23 C24 1.535(4) y
C24 H24a 0.98 ?
C24 H24b 0.98 ?
C24 H24c 0.98 ?
C25 H25a 0.98 ?
C25 H25b 0.98 ?
C25 H25c 0.98 ?
C26 H26a 0.98 ?
C26 H26b 0.98 ?
C26 H26c 0.98 ?

loop_
_geom_torsion_atom_site_label_1
_geom_torsion_atom_site_label_2
_geom_torsion_atom_site_label_3
_geom_torsion_atom_site_label_4
_geom_torsion
_geom_torsion_publ_flag
C14 C1 C2 C3 178.9(2) y
C14 C1 C2 S1 -0.6(3) y
C15 S1 C2 C1 0.61(19) y
C15 S1 C2 C3 -178.90(19) y
C1 C2 C3 N2 176.2(3) y
S1 C2 C3 N2 -4.4(3) y
C1 C2 C3 O2 -4.9(4) y
S1 C2 C3 O2 174.53(16) y
C9 C4 C5 O2 -178.5(2) y
N2 C4 C5 O2 0.0(3) y
C9 C4 C5 C6 0.3(4) y
N2 C4 C5 C6 178.8(2) y
O2 C5 C6 C7 179.1(2) y
C4 C5 C6 C7 0.6(4) y
C5 C6 C7 C8 -1.6(4) y
C6 C7 C8 C9 1.6(4) y
C6 C7 C8 C10 -176.8(2) y
C7 C8 C9 C4 -0.6(4) y
C10 C8 C9 C4 177.8(2) y
C5 C4 C9 C8 -0.3(4) y
N2 C4 C9 C8 -178.4(2) y
C9 C8 C10 C12 118.4(3) y
C7 C8 C10 C12 -63.2(3) y
C9 C8 C10 C11 -118.9(3) y
C7 C8 C10 C11 59.5(3) y
C9 C8 C10 C13 -1.9(4) y
C7 C8 C10 C13 176.5(2) y
C2 C1 C14 C15 0.2(3) y
C1 C14 C15 C16 -173.5(2) y
C1 C14 C15 S1 0.3(3) y
C2 S1 C15 C14 -0.50(19) y
C2 S1 C15 C16 173.78(19) y
C14 C15 C16 N1 4.4(4) y
S1 C15 C16 N1 -168.8(2) y
C14 C15 C16 O1 -178.6(2) y
S1 C15 C16 O1 8.1(3) y
C22 C17 C18 C19 0.2(4) y
N1 C17 C18 C19 -179.4(2) y
C22 C17 C18 O1 179.5(2) y
N1 C17 C18 O1 -0.2(3) y
C17 C18 C19 C20 -0.3(4) y
O1 C18 C19 C20 -179.4(2) y
C18 C19 C20 C21 0.6(4) y
C19 C20 C21 C22 -0.7(4) y
C19 C20 C21 C23 175.7(2) y
C20 C21 C22 C17 0.6(3) y
C23 C21 C22 C17 -175.8(2) y
C18 C17 C22 C21 -0.3(3) y
N1 C17 C22 C21 179.2(2) y
C22 C21 C23 C26 -140.5(3) y
C20 C21 C23 C26 43.2(3) y
C22 C21 C23 C25 -19.1(3) y
C20 C21 C23 C25 164.6(3) y
C22 C21 C23 C24 100.7(3) y
C20 C21 C23 C24 -75.6(3) y
C19 C18 O1 C16 179.3(2) y
C17 C18 O1 C16 0.1(2) y
N1 C16 O1 C18 -0.1(3) y
C15 C16 O1 C18 -177.41(19) y
O2 C3 N2 C4 0.2(3) y
C2 C3 N2 C4 179.2(2) y
C5 C4 N2 C3 -0.1(3) y
C9 C4 N2 C3 178.1(3) y
O1 C16 N1 C17 0.0(3) y
C15 C16 N1 C17 176.9(2) y
C18 C17 N1 C16 0.1(3) y
C22 C17 N1 C16 -179.5(2) y
N2 C3 O2 C5 -0.2(3) y
C2 C3 O2 C5 -179.3(2) y
C6 C5 O2 C3 -178.5(2) y
C4 C5 O2 C3 0.1(2) y

loop_
_cod_related_entry_id
_cod_related_entry_database
_cod_related_entry_code
1 ChemSpider 258050
